data_7120647
loop_
_publ_author_name
'Hossain, Md. Jakir'
'Ono, Toshikazu'
'Wakiya, Kosuke'
'Hisaeda, Yoshio'

_publ_section_title
;
 A Vitamin B12 Derivative Catalyzed Electrochemical Trifluoromethylation
 and Perfluoroalkylation of Arenes and Heteroarenes in Organic Media
;
_journal_name_full 'Chem. Commun.'
_journal_paper_doi 10.1039/C7CC06221D
_journal_year 2017
_chemical_formula_sum 'C12 H11 F7 O3'
_chemical_formula_weight 336.21
_space_group_crystal_system monoclinic
_space_group_IT_number 14
_space_group_name_Hall '-P 2ybc'
_space_group_name_H-M_alt 'P 1 21/c 1'
_symmetry_space_group_name_Hall '-P 2ybc'
_symmetry_space_group_name_H-M 'P 1 21/c 1'
_atom_sites_solution_hydrogens geom
_atom_sites_solution_primary direct
_atom_sites_solution_secondary difmap
_audit_update_record
;
2017-07-25 deposited with the CCDC.
2017-09-13 downloaded from the CCDC.
;
_cell_angle_alpha 90
_cell_angle_beta 107.188(13)
_cell_angle_gamma 90
_cell_formula_units_Z 4
_cell_length_a 15.585(11)
_cell_length_b 4.968(4)
_cell_length_c 17.834(13)
_cell_measurement_reflns_used 1040
_cell_measurement_temperature 100.(2)
_cell_measurement_theta_max 27.5073
_cell_measurement_theta_min 3.0861
_cell_volume 1319.2(17)
_computing_cell_refinement 'Bruker SAINT'
_computing_data_collection 'Bruker APEX2'
_computing_data_reduction 'Bruker SAINT'
_computing_molecular_graphics 'Bruker SHELXTL'
_computing_publication_material 'Bruker SHELXTL'
_computing_structure_refinement 'SHELXL-2014/7 (Sheldrick, 2014)'
_computing_structure_solution 'SHELXS-97 (Sheldrick 2008)'
_diffrn_ambient_temperature 100.(2)
_diffrn_detector_area_resol_mean 8.3333
_diffrn_measured_fraction_theta_full 0.997
_diffrn_measured_fraction_theta_max 0.997
_diffrn_measurement_device_type 'Bruker SMART APEX CCD'
_diffrn_measurement_method '\f and \w scans'
_diffrn_radiation_monochromator graphite
_diffrn_radiation_type MoK\a
_diffrn_radiation_wavelength 0.71073
_diffrn_reflns_av_R_equivalents 0.0928
_diffrn_reflns_av_unetI/netI 0.1121
_diffrn_reflns_limit_h_max 16
_diffrn_reflns_limit_h_min -19
_diffrn_reflns_limit_k_max 6
_diffrn_reflns_limit_k_min -6
_diffrn_reflns_limit_l_max 22
_diffrn_reflns_limit_l_min -22
_diffrn_reflns_number 7188
_diffrn_reflns_theta_full 27.10
_diffrn_reflns_theta_max 27.10
_diffrn_reflns_theta_min 2.38
_exptl_absorpt_coefficient_mu 0.183
_exptl_absorpt_correction_T_max 0.99
_exptl_absorpt_correction_T_min 0.59
_exptl_absorpt_correction_type multi-scan
_exptl_absorpt_process_details
;
SADABS-2014/5 - Bruker AXS area detector scaling and absorption correction
;
_exptl_crystal_colour colourless
_exptl_crystal_density_diffrn 1.693
_exptl_crystal_density_method 'not measured'
_exptl_crystal_description Plate
_exptl_crystal_F_000 680
_exptl_crystal_size_max 0.200
_exptl_crystal_size_mid 0.080
_exptl_crystal_size_min 0.030
_refine_diff_density_max 0.519
_refine_diff_density_min -0.605
_refine_ls_extinction_method none
_refine_ls_goodness_of_fit_ref 1.087
_refine_ls_hydrogen_treatment constr
_refine_ls_matrix_type full
_refine_ls_number_parameters 202
_refine_ls_number_reflns 2910
_refine_ls_number_restraints 0
_refine_ls_restrained_S_all 1.087
_refine_ls_R_factor_all 0.1319
_refine_ls_R_factor_gt 0.0837
_refine_ls_shift/su_max 0.001
_refine_ls_shift/su_mean 0.000
_refine_ls_structure_factor_coef Fsqd
_refine_ls_weighting_details 'w=1/[\s^2^(Fo^2^)+(0.1062P)^2^] where P=(Fo^2^+2Fc^2^)/3'
_refine_ls_weighting_scheme calc
_refine_ls_wR_factor_gt 0.1895
_refine_ls_wR_factor_ref 0.2324
_reflns_number_gt 1812
_reflns_number_total 2910
_reflns_threshold_expression 'I > 2\s(I)'
_cod_data_source_file c7cc06221d2.cif
_cod_data_source_block Jakir33
_cod_database_code 7120647

loop_
_space_group_symop_operation_xyz
'x, y, z'
'-x, y+1/2, -z+1/2'
'-x, -y, -z'
'x, -y-1/2, z-1/2'

loop_
_atom_site_type_symbol
_atom_site_label
_atom_site_fract_x
_atom_site_fract_y
_atom_site_fract_z
_atom_site_U_iso_or_equiv
_atom_site_adp_type
_atom_site_calc_flag
_atom_site_refinement_flags_adp
_atom_site_refinement_flags_posn
_atom_site_occupancy
C C1 0.5979(3) 0.4353(9) 0.3886(3) 0.0139(9) Uani d . . 1
C C2 0.6420(3) 0.2621(9) 0.4502(2) 0.0113(9) Uani d . . 1
C C3 0.7349(3) 0.2690(9) 0.4801(2) 0.0133(9) Uani d . . 1
H H3 0.7647 0.154 0.5223 0.016 Uiso calc U R 1
C C4 0.7845(3) 0.4448(9) 0.4481(2) 0.0128(9) Uani d . . 1
C C5 0.7408(3) 0.6115(9) 0.3859(2) 0.0119(9) Uani d . . 1
C C6 0.6463(3) 0.6042(9) 0.3572(2) 0.0127(9) Uani d . . 1
H H6 0.6161 0.7195 0.3152 0.015 Uiso calc U R 1
C C7 0.4592(3) 0.6420(10) 0.3205(3) 0.0199(11) Uani d . . 1
H H7A 0.4843 0.8101 0.3467 0.03 Uiso calc U R 1
H H7B 0.3953 0.6314 0.3166 0.03 Uiso calc U R 1
H H7C 0.4665 0.6376 0.2677 0.03 Uiso calc U R 1
C C8 0.6312(3) -0.0777(10) 0.5409(3) 0.0174(10) Uani d . . 1
H H8A 0.6713 -0.2011 0.5244 0.026 Uiso calc U R 1
H H8B 0.5854 -0.1816 0.5559 0.026 Uiso calc U R 1
H H8C 0.6661 0.0284 0.5859 0.026 Uiso calc U R 1
C C9 0.9214(3) 0.2932(11) 0.5407(2) 0.0181(10) Uani d . . 1
H H9A 0.9011 0.3398 0.586 0.027 Uiso calc U R 1
H H9B 0.9864 0.3219 0.5537 0.027 Uiso calc U R 1
H H9C 0.9077 0.1038 0.5269 0.027 Uiso calc U R 1
C C10 0.7890(3) 0.7860(9) 0.3425(2) 0.0109(9) Uani d . . 1
C C11 0.8175(3) 0.6311(9) 0.2784(2) 0.0136(9) Uani d . . 1
C C12 0.8604(3) 0.7934(10) 0.2245(3) 0.0199(10) Uani d . . 1
F F1 0.73492(17) 0.9906(5) 0.30535(15) 0.0156(6) Uani d . . 1
F F2 0.86432(17) 0.9029(5) 0.38956(14) 0.0151(6) Uani d . . 1
F F3 0.74200(19) 0.5176(6) 0.22940(15) 0.0208(6) Uani d . . 1
F F4 0.87454(19) 0.4346(5) 0.31084(16) 0.0197(6) Uani d . . 1
F F5 0.8063(2) 0.9828(6) 0.18559(18) 0.0332(8) Uani d . . 1
F F6 0.9370(2) 0.9041(7) 0.26633(18) 0.0322(8) Uani d . . 1
F F7 0.8774(2) 0.6264(6) 0.17204(17) 0.0287(8) Uani d . . 1
O O1 0.5053(2) 0.4193(7) 0.36476(18) 0.0183(8) Uani d . . 1
O O2 0.5886(2) 0.0991(7) 0.47736(18) 0.0169(7) Uani d . . 1
O O3 0.8761(2) 0.4610(7) 0.47505(18) 0.0158(7) Uani d . . 1

loop_
_atom_site_aniso_label
_atom_site_aniso_U_11
_atom_site_aniso_U_22
_atom_site_aniso_U_33
_atom_site_aniso_U_12
_atom_site_aniso_U_13
_atom_site_aniso_U_23
C1 0.007(2) 0.015(2) 0.018(2) -0.0013(18) 0.0006(17) -0.0024(17)
C2 0.0080(19) 0.012(2) 0.014(2) -0.0048(17) 0.0038(16) -0.0011(16)
C3 0.010(2) 0.015(2) 0.013(2) 0.0006(18) 0.0004(17) 0.0020(16)
C4 0.0057(19) 0.016(2) 0.012(2) 0.0016(18) -0.0047(16) -0.0034(16)
C5 0.0057(19) 0.016(2) 0.014(2) 0.0008(17) 0.0029(16) 0.0027(17)
C6 0.008(2) 0.016(2) 0.012(2) 0.0009(18) 0.0005(16) 0.0005(16)
C7 0.007(2) 0.021(3) 0.029(3) -0.0023(19) -0.0006(19) 0.001(2)
C8 0.014(2) 0.021(3) 0.015(2) -0.004(2) 0.0003(18) 0.0085(18)
C9 0.010(2) 0.028(3) 0.012(2) 0.005(2) -0.0047(17) 0.0103(19)
C10 0.0053(18) 0.008(2) 0.015(2) 0.0000(17) -0.0038(16) -0.0013(16)
C11 0.010(2) 0.015(2) 0.015(2) -0.0030(18) 0.0019(17) -0.0005(17)
C12 0.025(3) 0.017(3) 0.020(2) 0.001(2) 0.010(2) -0.0016(19)
F1 0.0124(12) 0.0119(13) 0.0213(14) 0.0018(11) 0.0033(11) 0.0042(10)
F2 0.0117(13) 0.0150(14) 0.0159(13) -0.0037(11) -0.0003(10) -0.0011(10)
F3 0.0236(15) 0.0199(15) 0.0148(13) -0.0068(12) -0.0005(11) -0.0033(11)
F4 0.0224(14) 0.0126(14) 0.0246(14) 0.0070(12) 0.0079(12) 0.0022(11)
F5 0.047(2) 0.0261(18) 0.0339(18) 0.0139(16) 0.0242(16) 0.0147(13)
F6 0.0286(17) 0.036(2) 0.0389(18) -0.0168(15) 0.0202(15) -0.0101(14)
F7 0.0394(18) 0.0269(18) 0.0271(16) 0.0037(15) 0.0207(14) -0.0026(12)
O1 0.0025(14) 0.0235(19) 0.0251(18) 0.0004(13) -0.0017(13) 0.0087(14)
O2 0.0069(14) 0.0212(19) 0.0202(16) -0.0020(14) 0.0003(12) 0.0067(13)
O3 0.0046(14) 0.0205(18) 0.0175(16) -0.0026(13) -0.0043(12) 0.0059(13)

loop_
_atom_type_symbol
_atom_type_description
_atom_type_scat_dispersion_real
_atom_type_scat_dispersion_imag
_atom_type_scat_source
C C 0.0033 0.0016 'International Tables Vol C Tables 4.2.6.8 and 6.1.1.4'
H H 0.0000 0.0000 'International Tables Vol C Tables 4.2.6.8 and 6.1.1.4'
O O 0.0106 0.0060 'International Tables Vol C Tables 4.2.6.8 and 6.1.1.4'
F F 0.0171 0.0103 'International Tables Vol C Tables 4.2.6.8 and 6.1.1.4'

loop_
_geom_angle_atom_site_label_1
_geom_angle_atom_site_label_2
_geom_angle_atom_site_label_3
_geom_angle
C6 C1 O1 124.6(4)
C6 C1 C2 119.9(4)
O1 C1 C2 115.5(4)
O2 C2 C3 124.2(4)
O2 C2 C1 115.9(4)
C3 C2 C1 119.9(4)
C2 C3 C4 120.0(4)
C2 C3 H3 120.0
C4 C3 H3 120.0
O3 C4 C5 117.3(4)
O3 C4 C3 122.7(4)
C5 C4 C3 120.0(4)
C4 C5 C6 119.1(4)
C4 C5 C10 123.6(4)
C6 C5 C10 117.1(4)
C1 C6 C5 121.0(4)
C1 C6 H6 119.5
C5 C6 H6 119.5
O1 C7 H7A 109.5
O1 C7 H7B 109.5
H7A C7 H7B 109.5
O1 C7 H7C 109.5
H7A C7 H7C 109.5
H7B C7 H7C 109.5
O2 C8 H8A 109.5
O2 C8 H8B 109.5
H8A C8 H8B 109.5
O2 C8 H8C 109.5
H8A C8 H8C 109.5
H8B C8 H8C 109.5
O3 C9 H9A 109.5
O3 C9 H9B 109.5
H9A C9 H9B 109.5
O3 C9 H9C 109.5
H9A C9 H9C 109.5
H9B C9 H9C 109.5
F2 C10 F1 106.3(3)
F2 C10 C5 113.7(3)
F1 C10 C5 110.4(3)
F2 C10 C11 106.6(3)
F1 C10 C11 106.5(3)
C5 C10 C11 112.9(4)
F4 C11 F3 108.3(4)
F4 C11 C10 110.1(3)
F3 C11 C10 107.3(3)
F4 C11 C12 107.3(4)
F3 C11 C12 105.5(3)
C10 C11 C12 118.0(4)
F5 C12 F6 109.3(4)
F5 C12 F7 107.7(4)
F6 C12 F7 108.6(4)
F5 C12 C11 111.9(4)
F6 C12 C11 110.4(4)
F7 C12 C11 108.8(4)
C1 O1 C7 115.8(3)
C2 O2 C8 117.4(3)
C4 O3 C9 117.6(3)

loop_
_geom_bond_atom_site_label_1
_geom_bond_atom_site_label_2
_geom_bond_distance
C1 C6 1.355(6)
C1 O1 1.382(5)
C1 C2 1.405(6)
C2 O2 1.350(5)
C2 C3 1.387(6)
C3 C4 1.395(6)
C3 H3 0.95
C4 O3 1.368(5)
C4 C5 1.390(6)
C5 C6 1.409(6)
C5 C10 1.503(6)
C6 H6 0.95
C7 O1 1.423(6)
C7 H7A 0.98
C7 H7B 0.98
C7 H7C 0.98
C8 O2 1.432(5)
C8 H8A 0.98
C8 H8B 0.98
C8 H8C 0.98
C9 O3 1.440(5)
C9 H9A 0.98
C9 H9B 0.98
C9 H9C 0.98
C10 F2 1.355(5)
C10 F1 1.361(5)
C10 C11 1.548(6)
C11 F4 1.331(5)
C11 F3 1.364(5)
C11 C12 1.549(6)
C12 F5 1.316(6)
C12 F6 1.326(6)
C12 F7 1.335(5)
